data_1536759
loop_
_publ_author_name
'Klevtsova, R.F.'
'Glinskaya, L.A.'
'Alekseev, V.I.'
'Khal'baeva, K.M.'
'Khaikina, E.G.'

_publ_section_title
;
 Crystal structure study of a triple molybdate LiRbBi2(MoO4)4
;
_journal_name_full 'Zhurnal Strukturnoi Khimii (Issue-No. from 1981)'
_journal_page_first 152
_journal_page_last 156
_journal_volume 34
_journal_year 1993
_chemical_formula_sum 'Bi2 Li Mo4 O16 Rb'
_chemical_name_systematic 'Li Rb Bi2 (Mo O4)4'
_space_group_IT_number 15
_symmetry_space_group_name_Hall '-C 2yc'
_symmetry_space_group_name_H-M 'C 1 2/c 1'
_cell_angle_alpha 90
_cell_angle_beta 92.583
_cell_angle_gamma 90
_cell_formula_units_Z 4
_cell_length_a 5.3056
_cell_length_b 12.976
_cell_length_c 19.578
_cell_volume 1346.487
_citation_journal_id_ASTM ZSTKAI
_cod_data_source_file Klevtsova_ZSTKAI_1993_1382.cif
_cod_data_source_block Bi2Li1Mo4O16Rb1
_cod_original_formula_sum 'Bi2 Li1 Mo4 O16 Rb1'
_cod_database_code 1536759

loop_
_symmetry_equiv_pos_as_xyz
x,y,z
-x,y,-z+1/2
-x,-y,-z
x,-y,z-1/2
x+1/2,y+1/2,z
-x+1/2,y+1/2,-z+1/2
-x+1/2,-y+1/2,-z
x+1/2,-y+1/2,z-1/2

loop_
_atom_site_label
_atom_site_type_symbol
_atom_site_fract_x
_atom_site_fract_y
_atom_site_fract_z
_atom_site_occupancy
_atom_site_U_iso_or_equiv
Li1 Li+1 0.5 0.185 0.25 1 0.0
O1 O-2 -0.2471 0.3484 0.1349 1 0.0
O4 O-2 0.1732 0.2411 0.0699 1 0.0
Bi1 Bi+3 0.50469 0.35104 0.03575 1 0.0
O6 O-2 0.7303 -0.0409 0.1042 1 0.0
Rb1 Rb+1 0.5 0.46904 0.25 1 0.0
Mo1 Mo+6 0.00812 0.25745 0.14961 1 0.0
Mo2 Mo+6 0.51721 0.06216 0.09249 1 0.0
O3 O-2 0.2285 0.2933 0.213 1 0.0
O7 O-2 0.3944 0.0915 0.1708 1 0.0
O5 O-2 0.2541 0.019 0.0397 1 0.0
O2 O-2 -0.127 0.1431 0.1735 1 0.0
O8 O-2 0.6556 0.1702 0.0452 1 0.0
